data_2224655
loop_
_publ_author_name
'Li, Jiang-Sheng'
'He, Qi-Xi'
'Li, Peng-Yu'

_publ_section_title
;
 2-Methyl-3-<i>p</i>-tolyl-3<i>H</i>-benzo[<i>e</i>]indole-1-carbonitrile
;
_journal_coeditor_code HB5275
_journal_issue 1
_journal_name_full 'Acta Crystallographica Section E'
_journal_page_first o111
_journal_paper_doi 10.1107/S1600536809052441
_journal_volume 66
_journal_year 2010
_chemical_formula_iupac 'C21 H16 N2'
_chemical_formula_moiety 'C21 H16 N2'
_chemical_formula_sum 'C21 H16 N2'
_chemical_formula_weight 296.36
_chemical_name_systematic
;
2-Methyl-3-<i>p</i>-tolyl-3<i>H</i>-benzo[<i>e</i>]indole-1-carbonitrile
;
_space_group_IT_number 14
_symmetry_cell_setting monoclinic
_symmetry_space_group_name_Hall '-P 2yn'
_symmetry_space_group_name_H-M 'P 1 21/n 1'
_atom_sites_solution_hydrogens geom
_atom_sites_solution_primary direct
_atom_sites_solution_secondary difmap
_audit_creation_method SHELXL-97
_cell_angle_alpha 90.00
_cell_angle_beta 107.14(3)
_cell_angle_gamma 90.00
_cell_formula_units_Z 4
_cell_length_a 10.321(2)
_cell_length_b 12.422(3)
_cell_length_c 13.258(3)
_cell_measurement_reflns_used 3474
_cell_measurement_temperature 293(2)
_cell_measurement_theta_max 27.495
_cell_measurement_theta_min 2.212
_cell_volume 1624.3(7)
_computing_cell_refinement 'CrystalClear (Rigaku/MSC, 2005)'
_computing_data_collection 'CrystalClear (Rigaku/MSC, 2005)'
_computing_data_reduction 'CrystalClear (Rigaku/MSC, 2005)'
_computing_molecular_graphics 'SHELXTL (Sheldrick, 2008)'
_computing_publication_material 'SHELXL97 (Sheldrick, 2008)'
_computing_structure_refinement 'SHELXL97 (Sheldrick, 2008)'
_computing_structure_solution 'SHELXS97 (Sheldrick, 2008)'
_diffrn_ambient_temperature 293(2)
_diffrn_detector_area_resol_mean 7.31
_diffrn_measured_fraction_theta_full 0.998
_diffrn_measured_fraction_theta_max 0.998
_diffrn_measurement_device_type 'Rigaku Saturn CCD'
_diffrn_measurement_method '\w and \f scans'
_diffrn_radiation_monochromator confocal
_diffrn_radiation_source 'rotating anode'
_diffrn_radiation_type MoK\a
_diffrn_radiation_wavelength 0.71073
_diffrn_reflns_av_R_equivalents 0.0359
_diffrn_reflns_av_sigmaI/netI 0.0330
_diffrn_reflns_limit_h_max 11
_diffrn_reflns_limit_h_min -12
_diffrn_reflns_limit_k_max 14
_diffrn_reflns_limit_k_min -13
_diffrn_reflns_limit_l_max 14
_diffrn_reflns_limit_l_min -15
_diffrn_reflns_number 10714
_diffrn_reflns_theta_full 25.01
_diffrn_reflns_theta_max 25.01
_diffrn_reflns_theta_min 2.21
_diffrn_standards_decay_% 0
_diffrn_standards_interval_count 0
_diffrn_standards_interval_time 0
_diffrn_standards_number 0
_exptl_absorpt_coefficient_mu 0.072
_exptl_absorpt_correction_T_max 0.987
_exptl_absorpt_correction_T_min 0.980
_exptl_absorpt_correction_type multi-scan
_exptl_absorpt_process_details '(CrystalClear; Rigaku/MSC, 2005)'
_exptl_crystal_colour colourless
_exptl_crystal_density_diffrn 1.212
_exptl_crystal_density_method 'not measured'
_exptl_crystal_description block
_exptl_crystal_F_000 624
_exptl_crystal_size_max 0.28
_exptl_crystal_size_mid 0.20
_exptl_crystal_size_min 0.18
_refine_diff_density_max 0.187
_refine_diff_density_min -0.162
_refine_ls_extinction_coef 0.070(10)
_refine_ls_extinction_expression Fc^*^=kFc[1+0.001xFc^2^\l^3^/sin(2\q)]^-1/4^
_refine_ls_extinction_method 'SHELXL97 (Sheldrick, 2008)'
_refine_ls_goodness_of_fit_ref 1.039
_refine_ls_hydrogen_treatment constr
_refine_ls_matrix_type full
_refine_ls_number_parameters 210
_refine_ls_number_reflns 2858
_refine_ls_number_restraints 0
_refine_ls_restrained_S_all 1.039
_refine_ls_R_factor_all 0.0763
_refine_ls_R_factor_gt 0.0564
_refine_ls_shift/su_max 0.001
_refine_ls_shift/su_mean 0.000
_refine_ls_structure_factor_coef Fsqd
_refine_ls_weighting_details 'calc w=1/[\s^2^(Fo^2^)+(0.1027P)^2^] where P=(Fo^2^+2Fc^2^)/3'
_refine_ls_weighting_scheme calc
_refine_ls_wR_factor_gt 0.1492
_refine_ls_wR_factor_ref 0.1676
_reflns_number_gt 2092
_reflns_number_total 2858
_reflns_threshold_expression I>2\s(I)
_cod_data_source_file hb5275.cif
_cod_data_source_block I
_cod_depositor_comments
;
The following automatic conversions were performed:
'_symmetry_cell_setting' value 'Monoclinic' changed to 'monoclinic'
according to '/home/saulius/struct/CIF-dictionaries/cif_core.dic'
dictionary named 'cif_core.dic' version 2.4.1 from 2010-06-29.

Automatic conversion script
Id: cif_fix_enum 1527 2010-12-29 10:47:43Z saulius 

The following automatic conversions were performed:

'_symmetry_cell_setting' value 'Monoclinic' changed to 'monoclinic'
according to /home/saulius/struct/CIF-dictionaries/cif_core.dic
dictionary named 'cif_core.dic' version 2.4.1 from 2010-06-29.

Automatic conversion script
Id: cif_fix_values 1715 2011-07-08 13:25:40Z adriana 
;
_cod_original_cell_volume 1624.4(6)
_cod_original_sg_symbol_H-M 'P 21/n'
_cod_database_code 2224655
_cod_database_fobs_code 2224655

loop_
_symmetry_equiv_pos_as_xyz
'x, y, z'
'-x+1/2, y+1/2, -z+1/2'
'-x, -y, -z'
'x-1/2, -y-1/2, z-1/2'

loop_
_atom_site_type_symbol
_atom_site_label
_atom_site_fract_x
_atom_site_fract_y
_atom_site_fract_z
_atom_site_U_iso_or_equiv
_atom_site_adp_type
_atom_site_calc_flag
_atom_site_refinement_flags
_atom_site_occupancy
_atom_site_disorder_assembly
_atom_site_disorder_group
N N1 0.10089(15) 0.87702(12) 0.23973(11) 0.0575(5) Uani d . 1 . .
N N2 -0.2675(2) 1.06928(18) 0.01735(16) 0.1025(8) Uani d . 1 . .
C C1 0.00439(18) 0.79674(14) 0.23281(13) 0.0547(5) Uani d . 1 . .
C C2 0.0217(2) 0.69469(15) 0.27979(14) 0.0629(5) Uani d . 1 . .
H H2 0.1053 0.6728 0.3241 0.075 Uiso calc R 1 . .
C C3 -0.0883(2) 0.62878(16) 0.25826(15) 0.0679(6) Uani d . 1 . .
H H3 -0.0790 0.5606 0.2885 0.081 Uiso calc R 1 . .
C C4 -0.2171(2) 0.66084(17) 0.19091(15) 0.0631(6) Uani d . 1 . .
C C5 -0.3298(2) 0.5901(2) 0.16630(16) 0.0806(7) Uani d . 1 . .
H H5 -0.3197 0.5211 0.1947 0.097 Uiso calc R 1 . .
C C6 -0.4540(2) 0.6220(2) 0.10095(19) 0.0900(8) Uani d . 1 . .
H H6 -0.5266 0.5742 0.0854 0.108 Uiso calc R 1 . .
C C7 -0.4715(2) 0.7253(2) 0.05799(18) 0.0860(7) Uani d . 1 . .
H H7 -0.5561 0.7467 0.0150 0.103 Uiso calc R 1 . .
C C8 -0.3656(2) 0.79452(19) 0.07884(15) 0.0692(6) Uani d . 1 . .
H H8 -0.3783 0.8630 0.0491 0.083 Uiso calc R 1 . .
C C9 -0.23647(19) 0.76498(16) 0.14464(13) 0.0580(5) Uani d . 1 . .
C C10 -0.12000(19) 0.83318(14) 0.16682(12) 0.0542(5) Uani d . 1 . .
C C11 -0.0941(2) 0.93897(14) 0.13370(13) 0.0589(5) Uani d . 1 . .
C C12 0.0402(2) 0.96343(15) 0.17945(14) 0.0608(5) Uani d . 1 . .
C C13 0.1146(3) 1.06418(17) 0.17368(17) 0.0812(7) Uani d . 1 . .
H H13A 0.1546 1.0918 0.2436 0.122 Uiso calc R 1 . .
H H13B 0.0529 1.1164 0.1323 0.122 Uiso calc R 1 . .
H H13C 0.1847 1.0496 0.1414 0.122 Uiso calc R 1 . .
C C14 -0.1898(2) 1.01126(18) 0.06895(15) 0.0722(6) Uani d . 1 . .
C C15 0.24140(19) 0.86902(14) 0.29878(14) 0.0556(5) Uani d . 1 . .
C C16 0.3392(2) 0.85881(17) 0.24716(15) 0.0670(6) Uani d . 1 . .
H H16 0.3146 0.8569 0.1738 0.080 Uiso calc R 1 . .
C C17 0.4734(2) 0.85143(16) 0.30554(17) 0.0722(6) Uani d . 1 . .
H H17 0.5388 0.8442 0.2704 0.087 Uiso calc R 1 . .
C C18 0.5142(2) 0.85442(15) 0.41425(17) 0.0670(6) Uani d . 1 . .
C C19 0.4147(2) 0.86356(17) 0.46373(16) 0.0717(6) Uani d . 1 . .
H H19 0.4395 0.8647 0.5371 0.086 Uiso calc R 1 . .
C C20 0.2793(2) 0.87108(16) 0.40767(14) 0.0661(6) Uani d . 1 . .
H H20 0.2140 0.8775 0.4430 0.079 Uiso calc R 1 . .
C C21 0.6620(2) 0.8465(2) 0.4766(2) 0.1000(9) Uani d . 1 . .
H H21A 0.6952 0.7759 0.4682 0.150 Uiso d R 1 . .
H H21B 0.6720 0.8594 0.5499 0.150 Uiso d R 1 . .
H H21C 0.7128 0.8993 0.4513 0.150 Uiso d R 1 . .

loop_
_atom_site_aniso_label
_atom_site_aniso_U_11
_atom_site_aniso_U_22
_atom_site_aniso_U_33
_atom_site_aniso_U_12
_atom_site_aniso_U_13
_atom_site_aniso_U_23
N1 0.0540(10) 0.0542(9) 0.0598(9) 0.0010(7) 0.0098(7) 0.0032(7)
N2 0.1048(18) 0.1026(16) 0.0931(13) 0.0401(13) 0.0185(12) 0.0307(12)
C1 0.0532(11) 0.0564(11) 0.0521(9) 0.0020(9) 0.0115(8) 0.0003(8)
C2 0.0582(12) 0.0630(12) 0.0618(11) 0.0065(10) 0.0091(9) 0.0085(9)
C3 0.0706(15) 0.0630(12) 0.0686(12) -0.0020(10) 0.0181(10) 0.0123(9)
C4 0.0561(13) 0.0752(14) 0.0595(11) -0.0083(10) 0.0193(9) -0.0022(9)
C5 0.0756(17) 0.0909(16) 0.0801(13) -0.0151(13) 0.0306(12) -0.0002(11)
C6 0.0581(16) 0.124(2) 0.0903(16) -0.0246(14) 0.0249(13) -0.0114(15)
C7 0.0544(14) 0.123(2) 0.0797(14) -0.0008(13) 0.0185(11) -0.0047(14)
C8 0.0516(12) 0.0883(15) 0.0654(12) 0.0054(11) 0.0137(9) -0.0024(10)
C9 0.0517(12) 0.0728(13) 0.0502(10) 0.0031(9) 0.0162(8) -0.0029(8)
C10 0.0531(11) 0.0601(11) 0.0475(9) 0.0074(9) 0.0120(8) -0.0010(7)
C11 0.0616(13) 0.0571(11) 0.0550(10) 0.0116(9) 0.0128(9) 0.0036(8)
C12 0.0653(13) 0.0532(11) 0.0628(10) 0.0061(9) 0.0171(9) 0.0013(8)
C13 0.0884(17) 0.0583(13) 0.0960(14) -0.0013(11) 0.0257(13) 0.0075(11)
C14 0.0755(15) 0.0725(14) 0.0667(12) 0.0194(11) 0.0181(10) 0.0103(10)
C15 0.0481(11) 0.0550(11) 0.0584(10) -0.0029(8) 0.0078(8) -0.0001(8)
C16 0.0665(14) 0.0746(13) 0.0614(11) 0.0013(10) 0.0213(10) -0.0024(9)
C17 0.0578(14) 0.0732(14) 0.0902(15) 0.0001(10) 0.0288(11) -0.0033(10)
C18 0.0535(13) 0.0555(12) 0.0852(14) -0.0010(9) 0.0102(11) 0.0016(10)
C19 0.0628(14) 0.0818(14) 0.0627(11) -0.0043(11) 0.0062(10) 0.0005(10)
C20 0.0564(13) 0.0825(14) 0.0593(11) -0.0021(10) 0.0169(9) 0.0014(9)
C21 0.0563(15) 0.0937(18) 0.133(2) 0.0003(12) 0.0011(14) 0.0023(15)

loop_
_atom_type_symbol
_atom_type_description
_atom_type_scat_dispersion_real
_atom_type_scat_dispersion_imag
_atom_type_scat_source
C C 0.0033 0.0016 'International Tables Vol C Tables 4.2.6.8 and 6.1.1.4'
H H 0.0000 0.0000 'International Tables Vol C Tables 4.2.6.8 and 6.1.1.4'
N N 0.0061 0.0033 'International Tables Vol C Tables 4.2.6.8 and 6.1.1.4'

loop_
_geom_angle_atom_site_label_1
_geom_angle_atom_site_label_2
_geom_angle_atom_site_label_3
_geom_angle_site_symmetry_1
_geom_angle_site_symmetry_3
_geom_angle
_geom_angle_publ_flag
C12 N1 C1 . . 109.04(15) ?
C12 N1 C15 . . 125.88(15) ?
C1 N1 C15 . . 125.07(14) ?
N1 C1 C10 . . 108.42(15) ?
N1 C1 C2 . . 128.59(17) ?
C10 C1 C2 . . 122.97(17) ?
C3 C2 C1 . . 117.55(18) ?
C3 C2 H2 . . 121.2 ?
C1 C2 H2 . . 121.2 ?
C2 C3 C4 . . 122.07(18) ?
C2 C3 H3 . . 119.0 ?
C4 C3 H3 . . 119.0 ?
C5 C4 C9 . . 117.6(2) ?
C5 C4 C3 . . 121.5(2) ?
C9 C4 C3 . . 120.85(18) ?
C6 C5 C4 . . 121.0(2) ?
C6 C5 H5 . . 119.5 ?
C4 C5 H5 . . 119.5 ?
C5 C6 C7 . . 120.4(2) ?
C5 C6 H6 . . 119.8 ?
C7 C6 H6 . . 119.8 ?
C8 C7 C6 . . 120.1(2) ?
C8 C7 H7 . . 120.0 ?
C6 C7 H7 . . 120.0 ?
C7 C8 C9 . . 121.4(2) ?
C7 C8 H8 . . 119.3 ?
C9 C8 H8 . . 119.3 ?
C8 C9 C4 . . 119.45(19) ?
C8 C9 C10 . . 123.90(19) ?
C4 C9 C10 . . 116.63(17) ?
C1 C10 C9 . . 119.89(17) ?
C1 C10 C11 . . 105.56(17) ?
C9 C10 C11 . . 134.53(16) ?
C12 C11 C14 . . 123.93(19) ?
C12 C11 C10 . . 108.80(15) ?
C14 C11 C10 . . 127.20(19) ?
C11 C12 N1 . . 108.18(17) ?
C11 C12 C13 . . 129.44(18) ?
N1 C12 C13 . . 122.34(18) ?
C12 C13 H13A . . 109.5 ?
C12 C13 H13B . . 109.5 ?
H13A C13 H13B . . 109.5 ?
C12 C13 H13C . . 109.5 ?
H13A C13 H13C . . 109.5 ?
H13B C13 H13C . . 109.5 ?
N2 C14 C11 . . 179.4(3) ?
C20 C15 C16 . . 119.78(18) ?
C20 C15 N1 . . 119.91(18) ?
C16 C15 N1 . . 120.31(16) ?
C17 C16 C15 . . 119.24(17) ?
C17 C16 H16 . . 120.4 ?
C15 C16 H16 . . 120.4 ?
C16 C17 C18 . . 122.2(2) ?
C16 C17 H17 . . 118.9 ?
C18 C17 H17 . . 118.9 ?
C19 C18 C17 . . 117.41(19) ?
C19 C18 C21 . . 121.3(2) ?
C17 C18 C21 . . 121.2(2) ?
C18 C19 C20 . . 121.91(19) ?
C18 C19 H19 . . 119.0 ?
C20 C19 H19 . . 119.0 ?
C19 C20 C15 . . 119.5(2) ?
C19 C20 H20 . . 120.3 ?
C15 C20 H20 . . 120.3 ?
C18 C21 H21A . . 109.5 ?
C18 C21 H21B . . 109.4 ?
H21A C21 H21B . . 109.5 ?
C18 C21 H21C . . 109.4 ?
H21A C21 H21C . . 109.5 ?
H21B C21 H21C . . 109.5 ?

loop_
_geom_bond_atom_site_label_1
_geom_bond_atom_site_label_2
_geom_bond_site_symmetry_2
_geom_bond_distance
_geom_bond_publ_flag
N1 C12 . 1.374(2) ?
N1 C1 . 1.393(2) ?
N1 C15 . 1.434(2) ?
N2 C14 . 1.143(2) ?
C1 C10 . 1.399(2) ?
C1 C2 . 1.400(2) ?
C2 C3 . 1.360(3) ?
C2 H2 . 0.9300 ?
C3 C4 . 1.422(3) ?
C3 H3 . 0.9300 ?
C4 C5 . 1.417(3) ?
C4 C9 . 1.420(3) ?
C5 C6 . 1.377(3) ?
C5 H5 . 0.9300 ?
C6 C7 . 1.394(4) ?
C6 H6 . 0.9300 ?
C7 C8 . 1.354(3) ?
C7 H7 . 0.9300 ?
C8 C9 . 1.409(3) ?
C8 H8 . 0.9300 ?
C9 C10 . 1.429(3) ?
C10 C11 . 1.435(3) ?
C11 C12 . 1.373(3) ?
C11 C14 . 1.421(3) ?
C12 C13 . 1.483(3) ?
C13 H13A . 0.9600 ?
C13 H13B . 0.9600 ?
C13 H13C . 0.9600 ?
C15 C20 . 1.380(3) ?
C15 C16 . 1.382(3) ?
C16 C17 . 1.376(3) ?
C16 H16 . 0.9300 ?
C17 C18 . 1.378(3) ?
C17 H17 . 0.9300 ?
C18 C19 . 1.376(3) ?
C18 C21 . 1.509(3) ?
C19 C20 . 1.379(3) ?
C19 H19 . 0.9300 ?
C20 H20 . 0.9300 ?
C21 H21A . 0.9600 ?
C21 H21B . 0.9600 ?
C21 H21C . 0.9600 ?

loop_
_geom_hbond_atom_site_label_D
_geom_hbond_atom_site_label_H
_geom_hbond_atom_site_label_A
_geom_hbond_site_symmetry_A
_geom_hbond_distance_DH
_geom_hbond_distance_HA
_geom_hbond_distance_DA
_geom_hbond_angle_DHA
C16 H16 N2 3_575 0.93 2.60 3.480(3) 158

loop_
_geom_torsion_atom_site_label_1
_geom_torsion_atom_site_label_2
_geom_torsion_atom_site_label_3
_geom_torsion_atom_site_label_4
_geom_torsion_site_symmetry_1
_geom_torsion_site_symmetry_2
_geom_torsion_site_symmetry_3
_geom_torsion_site_symmetry_4
_geom_torsion
_geom_torsion_publ_flag
C12 N1 C1 C10 . . . . -0.03(19) ?
C15 N1 C1 C10 . . . . -178.86(14) ?
C12 N1 C1 C2 . . . . 178.88(18) ?
C15 N1 C1 C2 . . . . 0.0(3) ?
N1 C1 C2 C3 . . . . -177.95(18) ?
C10 C1 C2 C3 . . . . 0.8(3) ?
C1 C2 C3 C4 . . . . -0.1(3) ?
C2 C3 C4 C5 . . . . 177.9(2) ?
C2 C3 C4 C9 . . . . -1.2(3) ?
C9 C4 C5 C6 . . . . -0.8(3) ?
C3 C4 C5 C6 . . . . -179.95(19) ?
C4 C5 C6 C7 . . . . -0.4(4) ?
C5 C6 C7 C8 . . . . 1.2(4) ?
C6 C7 C8 C9 . . . . -0.7(3) ?
C7 C8 C9 C4 . . . . -0.6(3) ?
C7 C8 C9 C10 . . . . 177.95(18) ?
C5 C4 C9 C8 . . . . 1.3(3) ?
C3 C4 C9 C8 . . . . -179.57(17) ?
C5 C4 C9 C10 . . . . -177.31(17) ?
C3 C4 C9 C10 . . . . 1.8(3) ?
N1 C1 C10 C9 . . . . 178.82(15) ?
C2 C1 C10 C9 . . . . -0.2(3) ?
N1 C1 C10 C11 . . . . 0.30(19) ?
C2 C1 C10 C11 . . . . -178.68(16) ?
C8 C9 C10 C1 . . . . -179.70(15) ?
C4 C9 C10 C1 . . . . -1.1(2) ?
C8 C9 C10 C11 . . . . -1.7(3) ?
C4 C9 C10 C11 . . . . 176.86(18) ?
C1 C10 C11 C12 . . . . -0.5(2) ?
C9 C10 C11 C12 . . . . -178.67(19) ?
C1 C10 C11 C14 . . . . -177.42(17) ?
C9 C10 C11 C14 . . . . 4.4(3) ?
C14 C11 C12 N1 . . . . 177.53(16) ?
C10 C11 C12 N1 . . . . 0.5(2) ?
C14 C11 C12 C13 . . . . 0.0(3) ?
C10 C11 C12 C13 . . . . -177.0(2) ?
C1 N1 C12 C11 . . . . -0.3(2) ?
C15 N1 C12 C11 . . . . 178.55(16) ?
C1 N1 C12 C13 . . . . 177.43(18) ?
C15 N1 C12 C13 . . . . -3.8(3) ?
C12 C11 C14 N2 . . . . -13E1(3) ?
C10 C11 C14 N2 . . . . 5E1(3) ?
C12 N1 C15 C20 . . . . 110.1(2) ?
C1 N1 C15 C20 . . . . -71.3(2) ?
C12 N1 C15 C16 . . . . -70.1(2) ?
C1 N1 C15 C16 . . . . 108.5(2) ?
C20 C15 C16 C17 . . . . -0.4(3) ?
N1 C15 C16 C17 . . . . 179.90(17) ?
C15 C16 C17 C18 . . . . -0.3(3) ?
C16 C17 C18 C19 . . . . 1.0(3) ?
C16 C17 C18 C21 . . . . -179.8(2) ?
C17 C18 C19 C20 . . . . -0.9(3) ?
C21 C18 C19 C20 . . . . 179.9(2) ?
C18 C19 C20 C15 . . . . 0.3(3) ?
C16 C15 C20 C19 . . . . 0.4(3) ?
N1 C15 C20 C19 . . . . -179.86(17) ?

loop_
_cod_related_entry_id
_cod_related_entry_database
_cod_related_entry_code
1 ChemSpider 24744083
